data_2022728
loop_
_publ_author_name
'Vassilyeva, Olga Yu'
'Buvaylo, Elena A.'
'Kokozay, Vladimir N.'
'Skelton, Brian W.'

_publ_section_title
;
 Synthesis, crystal structure and Hirshfeld surface analysis of the hybrid
 salt bis-(2-methyl-imidazo[1,5-<i>a</i>]pyridin-2-ium)
 tetra-chlorido-manganate(II).
;
_journal_coeditor_code JQ2027
_journal_issue 'Pt 4'
_journal_name_full 'Acta crystallographica. Section E, Crystallographic communications'
_journal_page_first 397
_journal_page_last 401
_journal_paper_doi 10.1107/S2056989023002761
_journal_volume 79
_journal_year 2023
_chemical_formula_iupac '(C8 H9 N2)2 [Mn Cl4]'
_chemical_formula_moiety '2(C8 H9 N2 +), Cl4 Mn 2-'
_chemical_formula_sum 'C16 H18 Cl4 Mn N4'
_chemical_formula_weight 463.08
_chemical_name_systematic
;
Bis(2-methylimidazo[1,5-<i>a</i>]pyridin-2-ium) tetrachloridomanganate(II)
;
_space_group_IT_number 2
_space_group_name_Hall '-P 1'
_space_group_name_H-M_alt 'P -1'
_symmetry_cell_setting triclinic
_symmetry_space_group_name_Hall '-P 1'
_symmetry_space_group_name_H-M 'P -1'
_atom_sites_solution_hydrogens geom
_audit_creation_method 'WinGX routine CIF_UPDATE'
_cell_angle_alpha 99.211(5)
_cell_angle_beta 110.852(6)
_cell_angle_gamma 91.515(5)
_cell_formula_units_Z 2
_cell_length_a 9.4042(6)
_cell_length_b 10.7074(6)
_cell_length_c 10.7401(6)
_cell_measurement_reflns_used 3962
_cell_measurement_temperature 100(2)
_cell_measurement_theta_max 31.18
_cell_measurement_theta_min 2.077
_cell_volume 993.52(11)
_computing_cell_refinement
;
CrysAlis Pro (Rigaku OD, 2016)
;
_computing_data_collection
;
CrysAlis Pro (Rigaku OD, 2016)
;
_computing_data_reduction
;
CrysAlis Pro (Rigaku OD, 2016)
;
_computing_molecular_graphics
;
Mercury (Macrae <i>et al.</i>,  2020)
;
_computing_publication_material
;
WinGX publication routines (Farrugia, 2012)
;
_computing_structure_refinement
;
SHELXL2017 (Sheldrick, 2015b)
;
_computing_structure_solution
;
<i>SHELXT</i> (Sheldrick, 2015a)
;
_diffrn_ambient_temperature 100(2)
_diffrn_detector 'CCD plate'
_diffrn_detector_area_resol_mean 16.0009
_diffrn_measured_fraction_theta_full 1
_diffrn_measured_fraction_theta_max 0.917
_diffrn_measurement_device 'four-circle diffractometer'
_diffrn_measurement_device_type 'Oxford Diffraction Xcalibur diffractometer'
_diffrn_measurement_method '\w scans'
_diffrn_radiation_monochromator graphite
_diffrn_radiation_probe x-ray
_diffrn_radiation_type MoK\a
_diffrn_radiation_wavelength 0.71073
_diffrn_reflns_av_R_equivalents 0.023
_diffrn_reflns_av_unetI/netI 0.0432
_diffrn_reflns_limit_h_max 13
_diffrn_reflns_limit_h_min -13
_diffrn_reflns_limit_k_max 13
_diffrn_reflns_limit_k_min -15
_diffrn_reflns_limit_l_max 15
_diffrn_reflns_limit_l_min -11
_diffrn_reflns_number 11038
_diffrn_reflns_theta_full 25.242
_diffrn_reflns_theta_max 32.11
_diffrn_reflns_theta_min 2.063
_diffrn_source 'Enhance (Mo) X-ray Source'
_exptl_absorpt_coefficient_mu 1.209
_exptl_absorpt_correction_T_max 0.908
_exptl_absorpt_correction_T_min 0.706
_exptl_absorpt_correction_type analytical
_exptl_absorpt_process_details
;
(CrysAlis Pro; Rigaku OD, 2016)
;
_exptl_crystal_colour 'light brown'
_exptl_crystal_density_diffrn 1.548
_exptl_crystal_description needle
_exptl_crystal_F_000 470
_exptl_crystal_size_max 0.43
_exptl_crystal_size_mid 0.155
_exptl_crystal_size_min 0.1
_refine_diff_density_max 1.32
_refine_diff_density_min -0.648
_refine_ls_extinction_method none
_refine_ls_goodness_of_fit_ref 1.026
_refine_ls_hydrogen_treatment constr
_refine_ls_matrix_type full
_refine_ls_number_parameters 228
_refine_ls_number_reflns 6374
_refine_ls_number_restraints 0
_refine_ls_restrained_S_all 1.026
_refine_ls_R_factor_all 0.0604
_refine_ls_R_factor_gt 0.0469
_refine_ls_shift/su_max 0
_refine_ls_shift/su_mean 0
_refine_ls_structure_factor_coef Fsqd
_refine_ls_weighting_details 'w=1/[\s^2^(Fo^2^)+(0.0564P)^2^+0.8647P] where P=(Fo^2^+2Fc^2^)/3'
_refine_ls_weighting_scheme calc
_refine_ls_wR_factor_gt 0.1146
_refine_ls_wR_factor_ref 0.1263
_reflns_number_gt 5151
_reflns_number_total 6374
_reflns_threshold_expression 'I > 2\s(I)'
_cod_data_source_file jq2027sup1.cif
_cod_data_source_block I
_cod_depositor_comments 'Adding full bibliography for 2022728.cif.'
_cod_database_code 2022728
_cod_database_fobs_code 2022728

loop_
_symmetry_equiv_pos_as_xyz
'x, y, z'
'-x, -y, -z'

loop_
_atom_site_type_symbol
_atom_site_label
_atom_site_fract_x
_atom_site_fract_y
_atom_site_fract_z
_atom_site_U_iso_or_equiv
_atom_site_adp_type
_atom_site_calc_flag
_atom_site_occupancy
_atom_site_disorder_assembly
_atom_site_disorder_group
C C11 0.7645(3) 0.5468(2) 0.2669(2) 0.0213(4) Uani d 1 . .
H H11 0.838597 0.50728 0.330658 0.026 Uiso calc 1 . .
N N12 0.7899(2) 0.61515(18) 0.18183(18) 0.0182(3) Uani d 1 . .
C C12 0.9382(3) 0.6391(2) 0.1700(3) 0.0256(5) Uani d 1 . .
H H12A 0.989164 0.719825 0.228348 0.038 Uiso calc 1 . .
H H12B 0.922869 0.643492 0.075695 0.038 Uiso calc 1 . .
H H12C 1.001665 0.570072 0.198003 0.038 Uiso calc 1 . .
C C13 0.6572(2) 0.6572(2) 0.1041(2) 0.0204(4) Uani d 1 . .
H H13 0.645655 0.70732 0.036315 0.024 Uiso calc 1 . .
N N13A 0.5446(2) 0.6135(2) 0.1425(2) 0.0266(4) Uani d 1 . .
C C14 0.3856(3) 0.6248(2) 0.1000(3) 0.0253(5) Uani d 1 . .
H H14 0.336093 0.668856 0.02843 0.03 Uiso calc 1 . .
C C15 0.3062(3) 0.5714(3) 0.1637(3) 0.0315(6) Uani d 1 . .
H H15 0.199452 0.578985 0.136942 0.038 Uiso calc 1 . .
C C16 0.3786(3) 0.5039(3) 0.2702(3) 0.0352(6) Uani d 1 . .
H H16 0.319686 0.468677 0.314078 0.042 Uiso calc 1 . .
C C17 0.5293(3) 0.4893(2) 0.3098(3) 0.0303(5) Uani d 1 . .
H H17 0.576756 0.442786 0.37962 0.036 Uiso calc 1 . .
C C17A 0.6142(2) 0.54440(19) 0.2455(2) 0.0153(4) Uani d 1 . .
C C21 0.2932(3) 0.8976(2) 0.3195(2) 0.0250(5) Uani d 1 . .
H H21 0.196989 0.897717 0.329702 0.03 Uiso calc 1 . .
N N22 0.3271(3) 0.9359(2) 0.2170(2) 0.0267(4) Uani d 1 . .
C C22 0.2201(4) 0.9879(3) 0.1047(3) 0.0370(6) Uani d 1 . .
H H22A 0.275187 1.01841 0.051736 0.056 Uiso calc 1 . .
H H22B 0.173674 1.058598 0.14116 0.056 Uiso calc 1 . .
H H22C 0.139884 0.921389 0.046435 0.056 Uiso calc 1 . .
C C23 0.4729(3) 0.9225(2) 0.2345(2) 0.0260(5) Uani d 1 . .
H H23 0.523166 0.942318 0.176507 0.031 Uiso calc 1 . .
N N23A 0.5364(2) 0.87586(19) 0.3492(2) 0.0232(4) Uani d 1 . .
C C24 0.6858(3) 0.8453(2) 0.4119(3) 0.0289(5) Uani d 1 . .
H H24 0.761335 0.85674 0.374017 0.035 Uiso calc 1 . .
C C25 0.7194(3) 0.7991(3) 0.5275(3) 0.0337(6) Uani d 1 . .
H H25 0.819593 0.775808 0.570203 0.04 Uiso calc 1 . .
C C26 0.6093(3) 0.7844(2) 0.5870(3) 0.0334(6) Uani d 1 . .
H H26 0.63787 0.75435 0.670355 0.04 Uiso calc 1 . .
C C27 0.4650(3) 0.8124(2) 0.5276(3) 0.0281(5) Uani d 1 . .
H H27 0.391259 0.800913 0.567407 0.034 Uiso calc 1 . .
C C27A 0.4246(3) 0.8592(2) 0.4045(2) 0.0202(4) Uani d 1 . .
Mn Mn1 0.84578(4) 0.19104(3) 0.25082(3) 0.02042(9) Uani d 1 . .
Cl Cl1 0.57864(6) 0.18756(6) 0.13323(6) 0.02657(13) Uani d 1 . .
Cl Cl2 0.98756(7) 0.30020(6) 0.15037(6) 0.02681(13) Uani d 1 . .
Cl Cl3 0.90155(8) -0.02287(6) 0.24168(7) 0.03208(14) Uani d 1 . .
Cl Cl4 0.89538(7) 0.30780(6) 0.47087(6) 0.03045(14) Uani d 1 . .

loop_
_atom_site_aniso_label
_atom_site_aniso_U_11
_atom_site_aniso_U_22
_atom_site_aniso_U_33
_atom_site_aniso_U_12
_atom_site_aniso_U_13
_atom_site_aniso_U_23
C11 0.0187(10) 0.0201(10) 0.0247(10) 0.0026(8) 0.0079(8) 0.0028(8)
N12 0.0148(8) 0.0185(8) 0.0206(8) 0.0023(6) 0.0062(7) 0.0017(7)
C12 0.0172(10) 0.0271(12) 0.0339(12) 0.0024(8) 0.0117(9) 0.0042(10)
C13 0.0160(9) 0.0213(10) 0.0218(10) 0.0043(8) 0.0049(8) 0.0026(8)
N13A 0.0225(10) 0.0232(10) 0.0312(10) 0.0030(8) 0.0089(8) -0.0013(8)
C14 0.0178(10) 0.0263(11) 0.0294(12) 0.0050(8) 0.0081(9) -0.0011(9)
C15 0.0176(11) 0.0306(13) 0.0439(15) -0.0008(9) 0.0141(10) -0.0066(11)
C16 0.0377(15) 0.0282(13) 0.0479(16) -0.0028(11) 0.0280(13) 0.0018(12)
C17 0.0370(14) 0.0231(12) 0.0355(13) 0.0020(10) 0.0187(11) 0.0067(10)
C17A 0.0139(9) 0.0119(8) 0.0185(9) 0.0009(7) 0.0051(7) 0.0005(7)
C21 0.0221(11) 0.0229(11) 0.0291(12) 0.0023(9) 0.0108(9) -0.0015(9)
N22 0.0305(11) 0.0218(10) 0.0236(10) 0.0055(8) 0.0063(8) 0.0005(8)
C22 0.0420(16) 0.0320(14) 0.0273(13) 0.0125(12) 0.0011(11) 0.0036(11)
C23 0.0343(13) 0.0219(11) 0.0236(11) 0.0024(9) 0.0138(10) 0.0018(9)
N23A 0.0243(10) 0.0186(9) 0.0274(10) -0.0005(7) 0.0124(8) 0.0001(7)
C24 0.0201(11) 0.0262(12) 0.0385(13) -0.0014(9) 0.0143(10) -0.0069(10)
C25 0.0244(12) 0.0270(13) 0.0378(14) 0.0041(10) 0.0012(10) -0.0043(11)
C26 0.0438(16) 0.0223(12) 0.0267(12) 0.0001(11) 0.0036(11) 0.0054(10)
C27 0.0356(13) 0.0225(11) 0.0275(12) -0.0050(10) 0.0151(10) 0.0010(9)
C27A 0.0196(10) 0.0180(10) 0.0242(10) -0.0008(8) 0.0114(8) -0.0003(8)
Mn1 0.01803(16) 0.02251(18) 0.01970(17) 0.00204(12) 0.00538(13) 0.00445(13)
Cl1 0.0187(2) 0.0328(3) 0.0268(3) 0.0030(2) 0.0047(2) 0.0100(2)
Cl2 0.0266(3) 0.0264(3) 0.0307(3) 0.0014(2) 0.0136(2) 0.0072(2)
Cl3 0.0350(3) 0.0268(3) 0.0395(3) 0.0103(2) 0.0161(3) 0.0133(3)
Cl4 0.0269(3) 0.0380(3) 0.0222(3) -0.0009(2) 0.0062(2) 0.0003(2)

loop_
_atom_type_symbol
_atom_type_description
_atom_type_scat_dispersion_real
_atom_type_scat_dispersion_imag
_atom_type_scat_source
C C 0.0033 0.0016 'International Tables Vol C Tables 4.2.6.8 and 6.1.1.4'
H H 0 0 'International Tables Vol C Tables 4.2.6.8 and 6.1.1.4'
N N 0.0061 0.0033 'International Tables Vol C Tables 4.2.6.8 and 6.1.1.4'
Cl Cl 0.1484 0.1585 'International Tables Vol C Tables 4.2.6.8 and 6.1.1.4'
Mn Mn 0.3368 0.7283 'International Tables Vol C Tables 4.2.6.8 and 6.1.1.4'

loop_
_exptl_crystal_face_index_h
_exptl_crystal_face_index_k
_exptl_crystal_face_index_l
_exptl_crystal_face_perp_dist
-1 0 0 0.0672
2 1 -1 0.0172
0 -1 1 0.0832
0 1 -1 0.0637
0 2 1 0.1701
0 -2 -1 0.1887
-2 -1 1 0.0812
-1 -3 3 0.0782
1 -1 1 0.064

loop_
_geom_angle_atom_site_label_1
_geom_angle_atom_site_label_2
_geom_angle_atom_site_label_3
_geom_angle_site_symmetry_1
_geom_angle_site_symmetry_3
_geom_angle
_geom_angle_publ_flag
N12 C11 C17A . . 107.34(19) ?
N12 C11 H11 . . 126.3 ?
C17A C11 H11 . . 126.3 ?
C11 N12 C13 . . 110.61(19) ?
C11 N12 C12 . . 125.11(19) ?
C13 N12 C12 . . 124.3(2) ?
N12 C12 H12A . . 109.5 ?
N12 C12 H12B . . 109.5 ?
H12A C12 H12B . . 109.5 ?
N12 C12 H12C . . 109.5 ?
H12A C12 H12C . . 109.5 ?
H12B C12 H12C . . 109.5 ?
N13A C13 N12 . . 106.9(2) ?
N13A C13 H13 . . 126.5 ?
N12 C13 H13 . . 126.5 ?
C13 N13A C17A . . 106.65(18) ?
C13 N13A C14 . . 133.6(2) ?
C17A N13A C14 . . 119.8(2) ?
C15 C14 N13A . . 118.2(2) ?
C15 C14 H14 . . 120.9 ?
N13A C14 H14 . . 120.9 ?
C14 C15 C16 . . 121.5(2) ?
C14 C15 H15 . . 119.2 ?
C16 C15 H15 . . 119.2 ?
C17 C16 C15 . . 121.1(2) ?
C17 C16 H16 . . 119.5 ?
C15 C16 H16 . . 119.5 ?
C16 C17 C17A . . 118.4(2) ?
C16 C17 H17 . . 120.8 ?
C17A C17 H17 . . 120.8 ?
C11 C17A C17 . . 130.5(2) ?
C11 C17A N13A . . 108.49(19) ?
C17 C17A N13A . . 121.0(2) ?
N22 C21 C27A . . 106.9(2) ?
N22 C21 H21 . . 126.5 ?
C27A C21 H21 . . 126.5 ?
C23 N22 C21 . . 110.4(2) ?
C23 N22 C22 . . 124.2(2) ?
C21 N22 C22 . . 125.3(2) ?
N22 C22 H22A . . 109.5 ?
N22 C22 H22B . . 109.5 ?
H22A C22 H22B . . 109.5 ?
N22 C22 H22C . . 109.5 ?
H22A C22 H22C . . 109.5 ?
H22B C22 H22C . . 109.5 ?
N22 C23 N23A . . 107.7(2) ?
N22 C23 H23 . . 126.2 ?
N23A C23 H23 . . 126.2 ?
C23 N23A C24 . . 130.2(2) ?
C23 N23A C27A . . 108.6(2) ?
C24 N23A C27A . . 121.2(2) ?
C25 C24 N23A . . 118.0(2) ?
C25 C24 H24 . . 121 ?
N23A C24 H24 . . 121 ?
C24 C25 C26 . . 121.7(2) ?
C24 C25 H25 . . 119.1 ?
C26 C25 H25 . . 119.1 ?
C27 C26 C25 . . 121.0(2) ?
C27 C26 H26 . . 119.5 ?
C25 C26 H26 . . 119.5 ?
C26 C27 C27A . . 118.9(2) ?
C26 C27 H27 . . 120.5 ?
C27A C27 H27 . . 120.5 ?
C21 C27A N23A . . 106.4(2) ?
C21 C27A C27 . . 134.5(2) ?
N23A C27A C27 . . 119.0(2) ?
Cl3 Mn1 Cl4 . . 115.23(3) y
Cl3 Mn1 Cl1 . . 106.36(3) y
Cl4 Mn1 Cl1 . . 105.81(3) y
Cl3 Mn1 Cl2 . . 110.21(3) y
Cl4 Mn1 Cl2 . . 107.51(3) y
Cl1 Mn1 Cl2 . . 111.72(2) y

loop_
_geom_bond_atom_site_label_1
_geom_bond_atom_site_label_2
_geom_bond_site_symmetry_2
_geom_bond_distance
_geom_bond_publ_flag
C11 N12 . 1.337(3) ?
C11 C17A . 1.347(3) ?
C11 H11 . 0.95 ?
N12 C13 . 1.366(3) ?
N12 C12 . 1.464(3) ?
C12 H12A . 0.98 ?
C12 H12B . 0.98 ?
C12 H12C . 0.98 ?
C13 N13A . 1.363(3) ?
C13 H13 . 0.95 ?
N13A C17A . 1.405(3) ?
N13A C14 . 1.414(3) ?
C14 C15 . 1.350(4) ?
C14 H14 . 0.95 ?
C15 C16 . 1.425(4) ?
C15 H15 . 0.95 ?
C16 C17 . 1.349(4) ?
C16 H16 . 0.95 ?
C17 C17A . 1.400(3) ?
C17 H17 . 0.95 ?
C21 N22 . 1.366(3) ?
C21 C27A . 1.369(3) ?
C21 H21 . 0.95 ?
N22 C23 . 1.332(3) ?
N22 C22 . 1.468(3) ?
C22 H22A . 0.98 ?
C22 H22B . 0.98 ?
C22 H22C . 0.98 ?
C23 N23A . 1.346(3) ?
C23 H23 . 0.95 ?
N23A C24 . 1.399(3) ?
N23A C27A . 1.400(3) ?
C24 C25 . 1.346(4) ?
C24 H24 . 0.95 ?
C25 C26 . 1.414(4) ?
C25 H25 . 0.95 ?
C26 C27 . 1.343(4) ?
C26 H26 . 0.95 ?
C27 C27A . 1.416(3) ?
C27 H27 . 0.95 ?
Mn1 Cl3 . 2.3577(7) y
Mn1 Cl4 . 2.3674(7) y
Mn1 Cl1 . 2.3725(7) y
Mn1 Cl2 . 2.3777(7) y

loop_
_geom_hbond_atom_site_label_D
_geom_hbond_atom_site_label_H
_geom_hbond_atom_site_label_A
_geom_hbond_site_symmetry_A
_geom_hbond_distance_DH
_geom_hbond_distance_HA
_geom_hbond_distance_DA
_geom_hbond_angle_DHA
_geom_hbond_publ_flag
C11 H11 Cl4 . 0.95 2.76 3.592(2) 146.4 yes
C13 H13 Cl1 2_665 0.95 2.66 3.422(2) 137.5 yes
C14 H14 Cl1 2_665 0.95 2.79 3.549(3) 137.2 yes
C21 H21 Cl3 1_465 0.95 2.80 3.632(2) 146.6 yes
C22 H22C Cl2 2_665 0.98 2.82 3.742(3) 156.3 yes
C23 H23 Cl1 1_565 0.95 2.81 3.440(3) 125.0 yes
C24 H24 Cl3 1_565 0.95 2.69 3.573(3) 154.4 yes
C27 H27 Cl4 2_666 0.95 2.77 3.600(3) 146.2 yes

loop_
_geom_torsion_atom_site_label_1
_geom_torsion_atom_site_label_2
_geom_torsion_atom_site_label_3
_geom_torsion_atom_site_label_4
_geom_torsion_site_symmetry_1
_geom_torsion_site_symmetry_2
_geom_torsion_site_symmetry_3
_geom_torsion_site_symmetry_4
_geom_torsion
_geom_torsion_publ_flag
C17A C11 N12 C13 . . . . -0.3(3) ?
C17A C11 N12 C12 . . . . -178.7(2) ?
C11 N12 C13 N13A . . . . 0.1(2) ?
C12 N12 C13 N13A . . . . 178.5(2) ?
N12 C13 N13A C17A . . . . 0.1(2) ?
N12 C13 N13A C14 . . . . -179.8(2) ?
C13 N13A C14 C15 . . . . -178.1(2) ?
C17A N13A C14 C15 . . . . 2.0(3) ?
N13A C14 C15 C16 . . . . -0.7(4) ?
C14 C15 C16 C17 . . . . -1.1(4) ?
C15 C16 C17 C17A . . . . 1.3(4) ?
N12 C11 C17A C17 . . . . -178.0(2) ?
N12 C11 C17A N13A . . . . 0.4(2) ?
C16 C17 C17A C11 . . . . 178.4(2) ?
C16 C17 C17A N13A . . . . 0.1(4) ?
C13 N13A C17A C11 . . . . -0.3(2) ?
C14 N13A C17A C11 . . . . 179.6(2) ?
C13 N13A C17A C17 . . . . 178.3(2) ?
C14 N13A C17A C17 . . . . -1.8(3) ?
C27A C21 N22 C23 . . . . 0.2(3) ?
C27A C21 N22 C22 . . . . -178.2(2) ?
C21 N22 C23 N23A . . . . -0.3(3) ?
C22 N22 C23 N23A . . . . 178.2(2) ?
N22 C23 N23A C24 . . . . -179.9(2) ?
N22 C23 N23A C27A . . . . 0.3(3) ?
C23 N23A C24 C25 . . . . -179.8(2) ?
C27A N23A C24 C25 . . . . 0.0(3) ?
N23A C24 C25 C26 . . . . -1.6(4) ?
C24 C25 C26 C27 . . . . 2.2(4) ?
C25 C26 C27 C27A . . . . -1.1(4) ?
N22 C21 C27A N23A . . . . 0.0(2) ?
N22 C21 C27A C27 . . . . 178.7(3) ?
C23 N23A C27A C21 . . . . -0.1(3) ?
C24 N23A C27A C21 . . . . 180.0(2) ?
C23 N23A C27A C27 . . . . -179.1(2) ?
C24 N23A C27A C27 . . . . 1.0(3) ?
C26 C27 C27A C21 . . . . -179.1(3) ?
C26 C27 C27A N23A . . . . -0.5(3) ?
